data_4001622
loop_
_publ_author_name
'Tan, Xin'
'Li, Lei'
'Zhang, Jianyong'
'Han, Xiaorui'
'Jiang, Long'
'Li, Fuwei'
'Su, Cheng-Yong'

_publ_section_title
;
 Three-Dimensional Phosphine Metal--Organic Frameworks Assembled from
 Cu(I) and Pyridyl Diphosphine
;
_journal_issue 3
_journal_name_full 'Chemistry of Materials'
_journal_page_first 480
_journal_paper_doi 10.1021/cm202608f
_journal_volume 24
_journal_year 2012
_chemical_formula_sum 'C37 H29 Cl7 Cu N P2'
_chemical_formula_weight 861.24
_chemical_name_systematic
; 
 ? 
;
_space_group_IT_number 154
_symmetry_cell_setting trigonal
_symmetry_space_group_name_Hall 'P 32 2"'
_symmetry_space_group_name_H-M 'P 32 2 1'
_atom_sites_solution_hydrogens geom
_atom_sites_solution_primary direct
_atom_sites_solution_secondary difmap
_audit_creation_method SHELXL-97
_cell_angle_alpha 90.00
_cell_angle_beta 90.00
_cell_angle_gamma 120.00
_cell_formula_units_Z 6
_cell_length_a 18.410(4)
_cell_length_b 18.410(4)
_cell_length_c 21.321(2)
_cell_measurement_reflns_used 5192
_cell_measurement_temperature 150(2)
_cell_measurement_theta_max 63.21
_cell_measurement_theta_min 2.78
_cell_volume 6258(2)
_computing_cell_refinement 'Bruker FRAMBO'
_computing_data_collection 'Bruker FRAMBO'
_computing_data_reduction 'Bruker SAINT'
_computing_molecular_graphics 'Bruker SHELXTL'
_computing_publication_material 'Bruker SHELXTL'
_computing_structure_refinement 'SHELXL-97 (Sheldrick, 1997)'
_computing_structure_solution 'SHELXS-97 (Sheldrick, 1990)'
_diffrn_ambient_temperature 150(2)
_diffrn_measured_fraction_theta_full 0.996
_diffrn_measured_fraction_theta_max 0.996
_diffrn_measurement_device_type 'multiwire proportional'
_diffrn_measurement_method 'phi and omega scans'
_diffrn_radiation_monochromator graphite
_diffrn_radiation_source 'fine-focus sealed tube'
_diffrn_radiation_type CuK\a
_diffrn_radiation_wavelength 1.54178
_diffrn_reflns_av_R_equivalents 0.1392
_diffrn_reflns_av_sigmaI/netI 0.1231
_diffrn_reflns_limit_h_max 14
_diffrn_reflns_limit_h_min -19
_diffrn_reflns_limit_k_max 20
_diffrn_reflns_limit_k_min -15
_diffrn_reflns_limit_l_max 18
_diffrn_reflns_limit_l_min -23
_diffrn_reflns_number 10618
_diffrn_reflns_theta_full 59.98
_diffrn_reflns_theta_max 59.98
_diffrn_reflns_theta_min 2.77
_diffrn_standards_decay_% 0
_diffrn_standards_interval_count 0
_diffrn_standards_interval_time 0
_diffrn_standards_number 0
_exptl_absorpt_coefficient_mu 5.794
_exptl_absorpt_correction_T_max 0.7605
_exptl_absorpt_correction_T_min 0.4769
_exptl_absorpt_correction_type multi-scan
_exptl_absorpt_process_details SADABS
_exptl_crystal_colour yellow
_exptl_crystal_density_diffrn 1.371
_exptl_crystal_density_method 'not measured'
_exptl_crystal_description block
_exptl_crystal_F_000 2616
_exptl_crystal_size_max 0.15
_exptl_crystal_size_mid 0.10
_exptl_crystal_size_min 0.05
_refine_diff_density_max 0.651
_refine_diff_density_min -0.534
_refine_diff_density_rms 0.101
_refine_ls_abs_structure_details 'Flack H D (1983), Acta Cryst. A39, 876-881'
_refine_ls_abs_structure_Flack 0.16(8)
_refine_ls_extinction_method none
_refine_ls_goodness_of_fit_ref 1.118
_refine_ls_hydrogen_treatment constr
_refine_ls_matrix_type full
_refine_ls_number_parameters 409
_refine_ls_number_reflns 5802
_refine_ls_number_restraints 87
_refine_ls_restrained_S_all 1.103
_refine_ls_R_factor_all 0.2134
_refine_ls_R_factor_gt 0.1237
_refine_ls_shift/su_max 0.000
_refine_ls_shift/su_mean 0.000
_refine_ls_structure_factor_coef Fsqd
_refine_ls_weighting_details 'calc w=1/[\s^2^(Fo^2^)+(0.0001P)^2^+46.4185P] where P=(Fo^2^+2Fc^2^)/3'
_refine_ls_weighting_scheme calc
_refine_ls_wR_factor_gt 0.2375
_refine_ls_wR_factor_ref 0.2615
_reflns_number_gt 2355
_reflns_number_total 5802
_reflns_threshold_expression >2sigma(I)
_cod_data_source_file cm202608f_si_002.cif
_cod_data_source_block CuL-Cl
_cod_depositor_comments
;
The following automatic conversions were performed:

'_symmetry_cell_setting' value 'Trigonal' changed to 'trigonal'
according to /home/saulius/struct/CIF-dictionaries/cif_core.dic
dictionary named 'cif_core.dic' version 2.4.1 from 2010-06-29.

Automatic conversion script
Id: cif_fix_values 1715 2011-07-08 13:25:40Z adriana 
;
_cod_original_sg_symbol_H-M P3(2)21
_cod_database_code 4001622

loop_
_symmetry_equiv_pos_as_xyz
'x, y, z'
'-y, x-y, z+2/3'
'-x+y, -x, z+1/3'
'y, x, -z'
'x-y, -y, -z+1/3'
'-x, -x+y, -z+2/3'

loop_
_atom_site_label
_atom_site_type_symbol
_atom_site_fract_x
_atom_site_fract_y
_atom_site_fract_z
_atom_site_U_iso_or_equiv
_atom_site_adp_type
_atom_site_occupancy
_atom_site_symmetry_multiplicity
_atom_site_calc_flag
_atom_site_refinement_flags
C1 C 0.4080(12) 0.0025(11) 0.0649(7) 0.076(4) Uani 1 1 d U
H1 H 0.3528 -0.0057 0.0645 0.091 Uiso 1 1 calc R
C2 C 0.4697(14) 0.0699(13) 0.0987(6) 0.084(6) Uani 1 1 d .
H2 H 0.4534 0.1042 0.1209 0.101 Uiso 1 1 calc R
C3 C 0.5496(13) 0.0899(12) 0.1024(6) 0.069(5) Uani 1 1 d .
C4 C 0.5720(13) 0.0395(13) 0.0666(6) 0.091(6) Uani 1 1 d .
H4 H 0.6280 0.0499 0.0654 0.109 Uiso 1 1 calc R
C5 C 0.5059(12) -0.0281(11) 0.0323(7) 0.076(3) Uani 1 1 d U
H5 H 0.5213 -0.0603 0.0065 0.091 Uiso 1 1 calc R
C6 C 0.6153(13) 0.1594(12) 0.1377(7) 0.070(5) Uani 1 1 d .
C7 C 0.5939(12) 0.1812(11) 0.1948(6) 0.074(6) Uani 1 1 d .
H7 H 0.5378 0.1497 0.2096 0.089 Uiso 1 1 calc R
C8 C 0.6521(11) 0.2472(11) 0.2302(6) 0.071(5) Uani 1 1 d .
C9 C 0.7359(13) 0.2929(12) 0.2081(6) 0.089(6) Uani 1 1 d .
H9 H 0.7773 0.3357 0.2339 0.106 Uiso 1 1 calc R
C10 C 0.7592(11) 0.2774(11) 0.1508(6) 0.068(5) Uani 1 1 d .
C11 C 0.6969(14) 0.2054(12) 0.1167(6) 0.083(6) Uani 1 1 d .
H11 H 0.7124 0.1894 0.0789 0.100 Uiso 1 1 calc R
C12 C 0.6313(10) 0.3687(7) 0.2954(5) 0.106(3) Uani 1 1 d GU
C13 C 0.5615(7) 0.3732(8) 0.2764(5) 0.107(3) Uani 1 1 d GU
H13 H 0.5085 0.3235 0.2727 0.129 Uiso 1 1 calc R
C14 C 0.5691(8) 0.4506(10) 0.2628(5) 0.109(3) Uani 1 1 d GU
H14 H 0.5213 0.4537 0.2498 0.130 Uiso 1 1 calc R
C15 C 0.6465(10) 0.5234(7) 0.2682(5) 0.110(3) Uani 1 1 d GU
H15 H 0.6517 0.5763 0.2590 0.132 Uiso 1 1 calc R
C16 C 0.7163(7) 0.5189(8) 0.2873(5) 0.110(3) Uani 1 1 d GU
H16 H 0.7693 0.5687 0.2910 0.133 Uiso 1 1 calc R
C17 C 0.7088(8) 0.4416(10) 0.3009(5) 0.110(3) Uani 1 1 d GU
H17 H 0.7565 0.4385 0.3139 0.132 Uiso 1 1 calc R
C18 C 0.7058(14) 0.2795(12) 0.3576(7) 0.092(7) Uani 1 1 d .
C19 C 0.7236(14) 0.3324(13) 0.4130(6) 0.121(9) Uani 1 1 d .
H19 H 0.6960 0.3635 0.4204 0.146 Uiso 1 1 calc R
C20 C 0.7827(17) 0.3347(18) 0.4543(10) 0.124(10) Uani 1 1 d .
H20 H 0.7952 0.3678 0.4911 0.148 Uiso 1 1 calc R
C21 C 0.8205(16) 0.2947(17) 0.4450(9) 0.123(10) Uani 1 1 d .
H21 H 0.8572 0.2960 0.4768 0.148 Uiso 1 1 calc R
C22 C 0.8120(14) 0.2481(15) 0.3904(7) 0.122(9) Uani 1 1 d .
H22 H 0.8471 0.2251 0.3822 0.146 Uiso 1 1 calc R
C23 C 0.7476(14) 0.2375(14) 0.3481(8) 0.097(7) Uani 1 1 d .
H23 H 0.7341 0.2009 0.3132 0.116 Uiso 1 1 calc R
C36 C 0.2915(10) 0.1515(10) 0.1366(11) 0.378(6) Uani 1 1 d DU
H36 H 0.3000 0.1363 0.1800 0.454 Uiso 1 1 calc R
C37 C 0.2259(11) 0.1994(9) 0.3504(7) 0.298(5) Uani 1 1 d DU
H37 H 0.2648 0.1796 0.3361 0.357 Uiso 1 1 calc R
Cl1 Cl 0.3787(5) 0.1621(5) 0.2941(3) 0.155(3) Uani 1 1 d .
Cl2 Cl 0.3878(8) 0.2219(9) 0.1129(7) 0.371(6) Uani 1 1 d DU
Cl3 Cl 0.2479(9) 0.0610(7) 0.0979(7) 0.385(6) Uani 1 1 d DU
Cl4 Cl 0.2274(9) 0.1903(9) 0.1465(7) 0.379(6) Uani 1 1 d DU
Cl5 Cl 0.2553(7) 0.2866(7) 0.3095(5) 0.301(4) Uani 1 1 d DU
Cl6 Cl 0.1306(7) 0.1209(7) 0.3316(5) 0.306(5) Uani 1 1 d DU
Cl7 Cl 0.2449(7) 0.2163(7) 0.4278(4) 0.290(4) Uani 1 1 d DU
Cu1 Cu 0.4926(2) 0.1561(2) 0.34181(9) 0.1032(10) Uani 1 1 d .
N1 N 0.4229(9) -0.0511(9) 0.0329(6) 0.077(3) Uani 1 1 d U
P1 P 0.6197(4) 0.2653(4) 0.30675(16) 0.0924(18) Uani 1 1 d .
C24 C 0.9116(17) 0.2741(16) 0.1394(11) 0.130(4) Uani 1 1 d U
C25 C 0.9048(16) 0.2434(15) 0.2044(11) 0.134(4) Uani 1 1 d U
H25 H 0.8695 0.2507 0.2332 0.160 Uiso 1 1 calc R
C26 C 0.9464(16) 0.2062(15) 0.2236(12) 0.136(4) Uani 1 1 d U
H26 H 0.9388 0.1855 0.2654 0.163 Uiso 1 1 calc R
C27 C 1.0028(17) 0.1965(16) 0.1827(10) 0.138(4) Uani 1 1 d U
H27 H 1.0338 0.1708 0.1964 0.165 Uiso 1 1 calc R
C28 C 1.0097(16) 0.2271(15) 0.1215(11) 0.135(4) Uani 1 1 d U
H28 H 1.0444 0.2185 0.0930 0.162 Uiso 1 1 calc R
C29 C 0.9714(16) 0.2672(15) 0.1002(12) 0.133(4) Uani 1 1 d U
H29 H 0.9834 0.2911 0.0594 0.160 Uiso 1 1 calc R
C30 C 0.9126(9) 0.4264(7) 0.1585(6) 0.110(4) Uani 1 1 d GU
C31 C 0.9696(9) 0.4437(8) 0.2068(6) 0.113(4) Uani 1 1 d GU
H31 H 0.9862 0.4040 0.2176 0.136 Uiso 1 1 calc R
C32 C 1.0023(7) 0.5189(9) 0.2395(5) 0.115(4) Uani 1 1 d GU
H32 H 1.0412 0.5307 0.2726 0.138 Uiso 1 1 calc R
C33 C 0.9779(8) 0.5769(7) 0.2238(6) 0.116(4) Uani 1 1 d GU
H33 H 1.0002 0.6283 0.2461 0.140 Uiso 1 1 calc R
C34 C 0.9210(9) 0.5597(8) 0.1754(7) 0.115(4) Uani 1 1 d GU
H34 H 0.9043 0.5994 0.1647 0.138 Uiso 1 1 calc R
C35 C 0.8883(8) 0.4845(10) 0.1428(5) 0.112(4) Uani 1 1 d GU
H35 H 0.8494 0.4727 0.1097 0.134 Uiso 1 1 calc R
P2 P 0.8610(4) 0.3312(4) 0.11349(17) 0.1026(19) Uani 1 1 d .

loop_
_atom_site_aniso_label
_atom_site_aniso_U_11
_atom_site_aniso_U_22
_atom_site_aniso_U_33
_atom_site_aniso_U_23
_atom_site_aniso_U_13
_atom_site_aniso_U_12
C1 0.080(6) 0.076(6) 0.070(6) 0.002(4) 0.003(4) 0.038(5)
C2 0.117(19) 0.109(17) 0.035(8) -0.002(9) -0.004(10) 0.063(16)
C3 0.085(15) 0.083(14) 0.034(8) 0.002(8) 0.014(9) 0.038(13)
C4 0.107(17) 0.131(19) 0.043(8) 0.018(10) 0.020(10) 0.066(16)
C5 0.080(5) 0.078(5) 0.065(4) -0.004(4) 0.003(4) 0.037(4)
C6 0.093(16) 0.094(15) 0.040(8) -0.003(9) -0.021(10) 0.060(13)
C7 0.111(16) 0.092(14) 0.025(7) 0.001(8) 0.000(8) 0.056(13)
C8 0.088(14) 0.070(13) 0.033(7) 0.013(8) -0.001(9) 0.023(11)
C9 0.129(18) 0.094(16) 0.029(7) 0.006(8) -0.006(9) 0.045(14)
C10 0.108(14) 0.072(13) 0.033(7) 0.010(8) -0.001(8) 0.053(12)
C11 0.117(18) 0.089(15) 0.023(7) -0.010(8) 0.002(9) 0.037(14)
C12 0.111(4) 0.109(4) 0.095(4) -0.003(3) 0.007(3) 0.052(3)
C13 0.114(4) 0.108(4) 0.097(4) -0.004(3) 0.008(3) 0.054(3)
C14 0.115(4) 0.109(4) 0.100(4) -0.004(3) 0.007(3) 0.055(3)
C15 0.115(4) 0.110(4) 0.102(4) -0.007(3) 0.009(3) 0.054(3)
C16 0.117(4) 0.110(4) 0.101(4) -0.005(3) 0.006(3) 0.054(3)
C17 0.116(4) 0.109(4) 0.098(4) -0.003(3) 0.005(3) 0.052(3)
C18 0.14(2) 0.089(16) 0.038(8) 0.004(8) -0.011(10) 0.051(15)
C19 0.16(2) 0.123(18) 0.027(7) -0.012(10) -0.018(11) 0.031(17)
C20 0.12(2) 0.18(3) 0.056(12) -0.033(14) -0.028(13) 0.06(2)
C21 0.10(2) 0.17(3) 0.044(10) -0.013(12) -0.007(12) 0.029(18)
C22 0.14(2) 0.17(2) 0.050(10) -0.010(12) -0.026(12) 0.072(18)
C23 0.13(2) 0.108(19) 0.057(11) 0.005(11) -0.016(12) 0.062(16)
C36 0.379(6) 0.378(7) 0.383(7) -0.006(4) 0.003(4) 0.193(4)
C37 0.298(6) 0.299(5) 0.293(5) -0.001(4) -0.006(4) 0.147(4)
Cl1 0.226(8) 0.194(8) 0.104(4) 0.001(4) -0.021(5) 0.148(7)
Cl2 0.378(6) 0.372(7) 0.377(7) 0.000(4) 0.002(4) 0.197(4)
Cl3 0.385(7) 0.381(7) 0.393(7) -0.015(4) 0.010(4) 0.194(4)
Cl4 0.380(7) 0.380(7) 0.384(7) -0.009(4) 0.005(4) 0.195(5)
Cl5 0.305(6) 0.302(5) 0.301(5) 0.000(4) -0.026(4) 0.154(4)
Cl6 0.302(6) 0.304(5) 0.309(6) -0.019(4) -0.004(4) 0.149(4)
Cl7 0.288(6) 0.295(6) 0.284(5) -0.008(4) 0.008(4) 0.145(4)
Cu1 0.152(3) 0.141(3) 0.0366(10) -0.0127(15) -0.0064(14) 0.088(3)
N1 0.081(5) 0.079(5) 0.066(4) -0.003(3) 0.002(4) 0.037(4)
P1 0.134(5) 0.120(5) 0.0265(16) -0.005(2) 0.004(2) 0.066(4)
C24 0.129(5) 0.132(5) 0.128(5) 0.000(3) 0.001(3) 0.065(3)
C25 0.132(5) 0.135(5) 0.131(5) 0.004(3) 0.001(3) 0.065(3)
C26 0.135(5) 0.137(5) 0.135(5) 0.004(3) 0.001(3) 0.067(3)
C27 0.136(5) 0.139(5) 0.138(5) 0.003(3) 0.001(3) 0.068(3)
C28 0.134(5) 0.137(5) 0.136(5) 0.001(3) 0.002(3) 0.069(3)
C29 0.133(5) 0.134(5) 0.132(5) 0.000(3) 0.002(3) 0.067(3)
C30 0.110(5) 0.114(4) 0.106(4) -0.002(3) 0.001(3) 0.055(3)
C31 0.112(4) 0.116(4) 0.109(4) -0.004(3) -0.001(3) 0.055(3)
C32 0.114(4) 0.116(4) 0.113(4) -0.005(3) -0.001(3) 0.055(3)
C33 0.116(5) 0.115(4) 0.113(4) -0.004(3) -0.001(3) 0.055(3)
C34 0.115(4) 0.114(4) 0.112(4) -0.002(3) 0.000(3) 0.056(3)
C35 0.113(4) 0.113(4) 0.108(4) -0.002(3) 0.001(3) 0.055(3)
P2 0.118(5) 0.120(5) 0.048(2) 0.008(3) 0.004(3) 0.043(4)

loop_
_atom_type_symbol
_atom_type_description
_atom_type_scat_dispersion_real
_atom_type_scat_dispersion_imag
_atom_type_scat_source
C C 0.0181 0.0091 'International Tables Vol C Tables 4.2.6.8 and 6.1.1.4'
H H 0.0000 0.0000 'International Tables Vol C Tables 4.2.6.8 and 6.1.1.4'
N N 0.0311 0.0180 'International Tables Vol C Tables 4.2.6.8 and 6.1.1.4'
P P 0.2955 0.4335 'International Tables Vol C Tables 4.2.6.8 and 6.1.1.4'
Cl Cl 0.3639 0.7018 'International Tables Vol C Tables 4.2.6.8 and 6.1.1.4'
Cu Cu -1.9646 0.5888 'International Tables Vol C Tables 4.2.6.8 and 6.1.1.4'

loop_
_geom_angle_atom_site_label_1
_geom_angle_atom_site_label_2
_geom_angle_atom_site_label_3
_geom_angle
_geom_angle_site_symmetry_1
_geom_angle_site_symmetry_3
N1 C1 C2 123.0(18) . .
N1 C1 H1 118.5 . .
C2 C1 H1 118.5 . .
C3 C2 C1 125.1(19) . .
C3 C2 H2 117.5 . .
C1 C2 H2 117.5 . .
C2 C3 C4 115.6(18) . .
C2 C3 C6 126.4(18) . .
C4 C3 C6 118.0(19) . .
C3 C4 C5 116.5(18) . .
C3 C4 H4 121.7 . .
C5 C4 H4 121.7 . .
N1 C5 C4 126.6(17) . .
N1 C5 H5 116.7 . .
C4 C5 H5 116.7 . .
C11 C6 C7 118.9(17) . .
C11 C6 C3 122.9(15) . .
C7 C6 C3 118.2(18) . .
C8 C7 C6 121.6(18) . .
C8 C7 H7 119.2 . .
C6 C7 H7 119.2 . .
C7 C8 C9 118.6(15) . .
C7 C8 P1 118.0(13) . .
C9 C8 P1 123.1(12) . .
C10 C9 C8 122.2(17) . .
C10 C9 H9 118.9 . .
C8 C9 H9 118.9 . .
C9 C10 C11 117.0(16) . .
C9 C10 P2 128.6(14) . .
C11 C10 P2 114.3(12) . .
C6 C11 C10 121.4(15) . .
C6 C11 H11 119.3 . .
C10 C11 H11 119.3 . .
C13 C12 C17 120.0 . .
C13 C12 P1 118.2(10) . .
C17 C12 P1 121.6(10) . .
C12 C13 C14 120.0 . .
C12 C13 H13 120.0 . .
C14 C13 H13 120.0 . .
C13 C14 C15 120.0 . .
C13 C14 H14 120.0 . .
C15 C14 H14 120.0 . .
C14 C15 C16 120.0 . .
C14 C15 H15 120.0 . .
C16 C15 H15 120.0 . .
C17 C16 C15 120.0 . .
C17 C16 H16 120.0 . .
C15 C16 H16 120.0 . .
C16 C17 C12 120.0 . .
C16 C17 H17 120.0 . .
C12 C17 H17 120.0 . .
C23 C18 C19 120(2) . .
C23 C18 P1 122.1(15) . .
C19 C18 P1 117.7(18) . .
C20 C19 C18 117(2) . .
C20 C19 H19 121.7 . .
C18 C19 H19 121.7 . .
C21 C20 C19 123(3) . .
C21 C20 H20 118.7 . .
C19 C20 H20 118.7 . .
C20 C21 C22 124(3) . .
C20 C21 H21 117.9 . .
C22 C21 H21 117.9 . .
C21 C22 C23 116(2) . .
C21 C22 H22 122.0 . .
C23 C22 H22 122.0 . .
C18 C23 C22 120(2) . .
C18 C23 H23 120.0 . .
C22 C23 H23 120.0 . .
Cl3 C36 Cl2 114.9(10) . .
Cl3 C36 Cl4 113.6(9) . .
Cl2 C36 Cl4 114.2(9) . .
Cl3 C36 H36 104.1 . .
Cl2 C36 H36 104.1 . .
Cl4 C36 H36 104.1 . .
Cl5 C37 Cl6 113.8(9) . .
Cl5 C37 Cl7 113.4(9) . .
Cl6 C37 Cl7 115.2(9) . .
Cl5 C37 H37 104.2 . .
Cl6 C37 H37 104.2 . .
Cl7 C37 H37 104.2 . .
N1 Cu1 P2 111.8(4) 5 3_665
N1 Cu1 P1 107.9(4) 5 .
P2 Cu1 P1 118.2(2) 3_665 .
N1 Cu1 Cl1 97.3(5) 5 .
P2 Cu1 Cl1 109.0(3) 3_665 .
P1 Cu1 Cl1 110.6(3) . .
C1 N1 C5 112.8(16) . .
C1 N1 Cu1 125.7(13) . 5
C5 N1 Cu1 121.5(12) . 5
C12 P1 C8 101.2(7) . .
C12 P1 C18 106.8(9) . .
C8 P1 C18 102.5(9) . .
C12 P1 Cu1 119.3(6) . .
C8 P1 Cu1 114.2(6) . .
C18 P1 Cu1 111.1(6) . .
C29 C24 C25 116(2) . .
C29 C24 P2 120.9(19) . .
C25 C24 P2 122.7(19) . .
C26 C25 C24 122(3) . .
C26 C25 H25 119.0 . .
C24 C25 H25 119.0 . .
C25 C26 C27 121(3) . .
C25 C26 H26 119.4 . .
C27 C26 H26 119.4 . .
C28 C27 C26 116(3) . .
C28 C27 H27 121.9 . .
C26 C27 H27 121.9 . .
C29 C28 C27 125(3) . .
C29 C28 H28 117.5 . .
C27 C28 H28 117.5 . .
C28 C29 C24 120(3) . .
C28 C29 H29 120.2 . .
C24 C29 H29 120.2 . .
C31 C30 C35 120.0 . .
C31 C30 P2 126.1(9) . .
C35 C30 P2 113.9(9) . .
C30 C31 C32 120.0 . .
C30 C31 H31 120.0 . .
C32 C31 H31 120.0 . .
C33 C32 C31 120.0 . .
C33 C32 H32 120.0 . .
C31 C32 H32 120.0 . .
C32 C33 C34 120.0 . .
C32 C33 H33 120.0 . .
C34 C33 H33 120.0 . .
C35 C34 C33 120.0 . .
C35 C34 H34 120.0 . .
C33 C34 H34 120.0 . .
C34 C35 C30 120.0 . .
C34 C35 H35 120.0 . .
C30 C35 H35 120.0 . .
C30 P2 C24 103.3(10) . .
C30 P2 C10 101.4(7) . .
C24 P2 C10 104.0(10) . .
C30 P2 Cu1 120.1(6) . 2_654
C24 P2 Cu1 116.8(8) . 2_654
C10 P2 Cu1 109.2(5) . 2_654

loop_
_geom_bond_atom_site_label_1
_geom_bond_atom_site_label_2
_geom_bond_distance
_geom_bond_site_symmetry_2
C1 N1 1.335(19) .
C1 C2 1.39(2) .
C1 H1 0.9500 .
C2 C3 1.33(2) .
C2 H2 0.9500 .
C3 C4 1.41(2) .
C3 C6 1.45(2) .
C4 C5 1.43(2) .
C4 H4 0.9500 .
C5 N1 1.368(19) .
C5 H5 0.9500 .
C6 C11 1.38(2) .
C6 C7 1.40(2) .
C7 C8 1.37(2) .
C7 H7 0.9500 .
C8 C9 1.42(2) .
C8 P1 1.825(15) .
C9 C10 1.37(2) .
C9 H9 0.9500 .
C10 C11 1.44(2) .
C10 P2 1.809(18) .
C11 H11 0.9500 .
C12 C13 1.3900 .
C12 C17 1.3900 .
C12 P1 1.822(11) .
C13 C14 1.3900 .
C13 H13 0.9500 .
C14 C15 1.3900 .
C14 H14 0.9500 .
C15 C16 1.3900 .
C15 H15 0.9500 .
C16 C17 1.3900 .
C16 H16 0.9500 .
C17 H17 0.9500 .
C18 C23 1.35(2) .
C18 C19 1.46(2) .
C18 P1 1.83(2) .
C19 C20 1.38(3) .
C19 H19 0.9500 .
C20 C21 1.26(3) .
C20 H20 0.9500 .
C21 C22 1.41(3) .
C21 H21 0.9500 .
C22 C23 1.42(2) .
C22 H22 0.9500 .
C23 H23 0.9500 .
C36 Cl3 1.662(10) .
C36 Cl2 1.667(10) .
C36 Cl4 1.672(10) .
C36 H36 1.0000 .
C37 Cl5 1.663(10) .
C37 Cl6 1.671(10) .
C37 Cl7 1.683(10) .
C37 H37 1.0000 .
Cl1 Cu1 2.381(8) .
Cu1 N1 1.994(14) 5
Cu1 P2 2.270(4) 3_665
Cu1 P1 2.318(7) .
N1 Cu1 1.994(14) 5
C24 C29 1.44(3) .
C24 C25 1.48(3) .
C24 P2 1.80(2) .
C25 C26 1.32(3) .
C25 H25 0.9500 .
C26 C27 1.43(3) .
C26 H26 0.9500 .
C27 C28 1.40(3) .
C27 H27 0.9500 .
C28 C29 1.33(3) .
C28 H28 0.9500 .
C29 H29 0.9500 .
C30 C31 1.3900 .
C30 C35 1.3900 .
C30 P2 1.798(11) .
C31 C32 1.3900 .
C31 H31 0.9500 .
C32 C33 1.3900 .
C32 H32 0.9500 .
C33 C34 1.3900 .
C33 H33 0.9500 .
C34 C35 1.3900 .
C34 H34 0.9500 .
C35 H35 0.9500 .
P2 Cu1 2.270(4) 2_654

loop_
_geom_torsion_atom_site_label_1
_geom_torsion_atom_site_label_2
_geom_torsion_atom_site_label_3
_geom_torsion_atom_site_label_4
_geom_torsion
_geom_torsion_site_symmetry_1
_geom_torsion_site_symmetry_4
N1 C1 C2 C3 1(3) . .
C1 C2 C3 C4 3(3) . .
C1 C2 C3 C6 -179.5(15) . .
C2 C3 C4 C5 -2(2) . .
C6 C3 C4 C5 -179.8(14) . .
C3 C4 C5 N1 -3(3) . .
C2 C3 C6 C11 -143.6(19) . .
C4 C3 C6 C11 34(2) . .
C2 C3 C6 C7 35(3) . .
C4 C3 C6 C7 -147.1(15) . .
C11 C6 C7 C8 0(2) . .
C3 C6 C7 C8 -178.6(16) . .
C6 C7 C8 C9 -1(3) . .
C6 C7 C8 P1 -175.3(12) . .
C7 C8 C9 C10 5(3) . .
P1 C8 C9 C10 178.9(13) . .
C8 C9 C10 C11 -7(3) . .
C8 C9 C10 P2 177.3(13) . .
C7 C6 C11 C10 -3(3) . .
C3 C6 C11 C10 175.9(16) . .
C9 C10 C11 C6 6(3) . .
P2 C10 C11 C6 -177.6(14) . .
C17 C12 C13 C14 0.0 . .
P1 C12 C13 C14 -175.3(8) . .
C12 C13 C14 C15 0.0 . .
C13 C14 C15 C16 0.0 . .
C14 C15 C16 C17 0.0 . .
C15 C16 C17 C12 0.0 . .
C13 C12 C17 C16 0.0 . .
P1 C12 C17 C16 175.2(8) . .
C23 C18 C19 C20 -1(3) . .
P1 C18 C19 C20 173.1(17) . .
C18 C19 C20 C21 1(4) . .
C19 C20 C21 C22 5(5) . .
C20 C21 C22 C23 -9(4) . .
C19 C18 C23 C22 -3(3) . .
P1 C18 C23 C22 -177.5(15) . .
C21 C22 C23 C18 8(3) . .
C2 C1 N1 C5 -6(2) . .
C2 C1 N1 Cu1 172.6(12) . 5
C4 C5 N1 C1 7(2) . .
C4 C5 N1 Cu1 -171.6(12) . 5
C13 C12 P1 C8 93.6(8) . .
C17 C12 P1 C8 -81.6(8) . .
C13 C12 P1 C18 -159.5(8) . .
C17 C12 P1 C18 25.3(9) . .
C13 C12 P1 Cu1 -32.5(7) . .
C17 C12 P1 Cu1 152.2(5) . .
C7 C8 P1 C12 -116.9(14) . .
C9 C8 P1 C12 69.0(17) . .
C7 C8 P1 C18 132.9(14) . .
C9 C8 P1 C18 -41.2(18) . .
C7 C8 P1 Cu1 12.6(16) . .
C9 C8 P1 Cu1 -161.5(13) . .
C23 C18 P1 C12 -140.0(17) . .
C19 C18 P1 C12 45.6(16) . .
C23 C18 P1 C8 -34(2) . .
C19 C18 P1 C8 151.5(14) . .
C23 C18 P1 Cu1 88.4(18) . .
C19 C18 P1 Cu1 -86.0(15) . .
N1 Cu1 P1 C12 144.7(7) 5 .
P2 Cu1 P1 C12 -87.2(6) 3_665 .
Cl1 Cu1 P1 C12 39.4(5) . .
N1 Cu1 P1 C8 25.0(8) 5 .
P2 Cu1 P1 C8 153.0(6) 3_665 .
Cl1 Cu1 P1 C8 -80.4(7) . .
N1 Cu1 P1 C18 -90.4(8) 5 .
P2 Cu1 P1 C18 37.6(8) 3_665 .
Cl1 Cu1 P1 C18 164.2(8) . .
C29 C24 C25 C26 -5(4) . .
P2 C24 C25 C26 -176(2) . .
C24 C25 C26 C27 2(4) . .
C25 C26 C27 C28 -1(4) . .
C26 C27 C28 C29 3(4) . .
C27 C28 C29 C24 -6(4) . .
C25 C24 C29 C28 7(4) . .
P2 C24 C29 C28 177.8(19) . .
C35 C30 C31 C32 0.0 . .
P2 C30 C31 C32 -177.3(10) . .
C30 C31 C32 C33 0.0 . .
C31 C32 C33 C34 0.0 . .
C32 C33 C34 C35 0.0 . .
C33 C34 C35 C30 0.0 . .
C31 C30 C35 C34 0.0 . .
P2 C30 C35 C34 177.6(9) . .
C31 C30 P2 C24 -7.3(12) . .
C35 C30 P2 C24 175.2(10) . .
C31 C30 P2 C10 100.1(9) . .
C35 C30 P2 C10 -77.3(8) . .
C31 C30 P2 Cu1 -139.6(7) . 2_654
C35 C30 P2 Cu1 43.0(8) . 2_654
C29 C24 P2 C30 -106(2) . .
C25 C24 P2 C30 65(2) . .
C29 C24 P2 C10 149(2) . .
C25 C24 P2 C10 -41(2) . .
C29 C24 P2 Cu1 29(3) . 2_654
C25 C24 P2 Cu1 -161.1(18) . 2_654
C9 C10 P2 C30 -16.7(18) . .
C11 C10 P2 C30 167.9(13) . .
C9 C10 P2 C24 90.3(18) . .
C11 C10 P2 C24 -85.2(15) . .
C9 C10 P2 Cu1 -144.4(15) . 2_654
C11 C10 P2 Cu1 40.2(14) . 2_654
